data_2013737
loop_
_publ_author_name
'Sto\'s, El\.zbieta'
'Lis, Tadeusz'
'Videnova-Adrabi\'nska, Veneta'

_publ_section_title
;
 Polymeric sodium 3,5-dicarboxybenzenesulfonate--urea--water (1/1/1)
;
_journal_issue 3
_journal_name_full 'Acta Crystallographica Section C'
_journal_page_first m114
_journal_page_last m116
_journal_paper_doi 10.1107/S0108270104000691
_journal_volume 60
_journal_year 2004
_chemical_formula_iupac '[Na (C8 H5 O7 S) (C H4 N2 O)] , H2 O'
_chemical_formula_moiety 'Na + , C8 H5 O7 S - , C H4 N2 O , H2 O'
_chemical_formula_sum 'C9 H11 N2 Na O9 S'
_chemical_formula_weight 346.26
_chemical_name_systematic
;
Poly[sodium-\m~4~-3,5-dicarboxybenzenesulfonate-
\k^4^O:O':O'':O'''-\m~2~-urea-\k^2^O:N] monohydrate]
;
_space_group_IT_number 14
_symmetry_cell_setting monoclinic
_symmetry_space_group_name_Hall '-P 2yn'
_symmetry_space_group_name_H-M 'P 1 21/n 1'
_atom_sites_solution_hydrogens geom
_atom_sites_solution_primary direct
_atom_sites_solution_secondary difmap
_cell_angle_alpha 90
_cell_angle_beta 91.025(3)
_cell_angle_gamma 90
_cell_formula_units_Z 4
_cell_length_a 8.203(3)
_cell_length_b 11.566(4)
_cell_length_c 14.534(4)
_cell_measurement_reflns_used 15999
_cell_measurement_temperature 100
_cell_measurement_theta_max 37
_cell_measurement_theta_min 2
_cell_volume 1378.7(8)
_computing_cell_refinement 'KM-4 CCD Software'
_computing_data_collection 'KM-4 CCD Software (Kuma Diffraction, 2000)'
_computing_data_reduction 'KM-4 CCD Software'
_computing_molecular_graphics 'PLATON (Spek, 2003)'
_computing_publication_material SHELXL97
_computing_structure_refinement 'SHELXL97 (Sheldrick, 1997)'
_computing_structure_solution 'SHELXS97 (Sheldrick, 1997)'
_diffrn_ambient_temperature 100
_diffrn_measured_fraction_theta_full 0.951
_diffrn_measured_fraction_theta_max 1.0
_diffrn_measurement_device_type 'Kuma KM-4 CCD area-detector'
_diffrn_measurement_method \w
_diffrn_radiation_monochromator graphite
_diffrn_radiation_source 'fine-focus sealed tube'
_diffrn_radiation_type MoK\a
_diffrn_radiation_wavelength 0.71073
_diffrn_reflns_av_R_equivalents 0.0242
_diffrn_reflns_av_sigmaI/netI 0.0306
_diffrn_reflns_limit_h_max 12
_diffrn_reflns_limit_h_min -14
_diffrn_reflns_limit_k_max 19
_diffrn_reflns_limit_k_min -19
_diffrn_reflns_limit_l_max 24
_diffrn_reflns_limit_l_min -24
_diffrn_reflns_number 22990
_diffrn_reflns_theta_full 37.52
_diffrn_reflns_theta_max 37.52
_diffrn_reflns_theta_min 3.31
_diffrn_standards_decay_% 0
_exptl_absorpt_coefficient_mu 0.316
_exptl_absorpt_correction_type none
_exptl_crystal_colour colourless
_exptl_crystal_density_diffrn 1.668
_exptl_crystal_density_meas ?
_exptl_crystal_density_method 'not measured'
_exptl_crystal_description spherical
_exptl_crystal_F_000 712
_exptl_crystal_size_max 0.3
_exptl_crystal_size_mid 0.3
_exptl_crystal_size_min 0.3
_refine_diff_density_max 0.57
_refine_diff_density_min -0.50
_refine_ls_extinction_coef 0.0033(9)
_refine_ls_extinction_expression Fc^*^=kFc[1+0.001xFc^2^\l^3^/sin(2\q)]^-1/4^
_refine_ls_extinction_method 'SHELXL97 (Sheldrick, 1997)'
_refine_ls_goodness_of_fit_ref 1.100
_refine_ls_hydrogen_treatment refall
_refine_ls_matrix_type full
_refine_ls_number_parameters 244
_refine_ls_number_reflns 6900
_refine_ls_number_restraints 0
_refine_ls_restrained_S_all 1.100
_refine_ls_R_factor_all 0.0492
_refine_ls_R_factor_gt 0.0346
_refine_ls_shift/su_max 0.001
_refine_ls_shift/su_mean 0.000
_refine_ls_structure_factor_coef Fsqd
_refine_ls_weighting_details 'calc w = 1/[\s^2^(Fo^2^)+(0.0469P)^2^+0.1356P] where P=(Fo^2^+2Fc^2^)/3'
_refine_ls_weighting_scheme calc
_refine_ls_wR_factor_gt 0.0862
_refine_ls_wR_factor_ref 0.0910
_reflns_number_gt 5744
_reflns_number_total 6900
_reflns_threshold_expression I>2\s(I)
_cod_data_source_file av1161.cif
_cod_data_source_block I
_cod_depositor_comments
;
The following automatic conversions were performed:

'_exptl_crystal_density_meas' value 'not measured' was changed to '?'
- the value is perceived as not measured.

Automatic conversion script
Id: cif_fix_values 3008 2015-01-20 13:52:24Z robertas 
;
_cod_original_sg_symbol_H-M 'P 21/n'
_cod_database_code 2013737
_cod_database_fobs_code 2013737

loop_
_symmetry_equiv_pos_as_xyz
'x, y, z'
'-x+1/2, y+1/2, -z+1/2'
'-x, -y, -z'
'x-1/2, -y-1/2, z-1/2'

loop_
_atom_site_label
_atom_site_fract_x
_atom_site_fract_y
_atom_site_fract_z
_atom_site_U_iso_or_equiv
_atom_site_adp_type
_atom_site_calc_flag
_atom_site_refinement_flags
_atom_site_occupancy
_atom_site_disorder_assembly
_atom_site_disorder_group
_atom_site_type_symbol
Na 0.55261(5) 0.14119(3) 0.33996(2) 0.01129(8) Uani d . 1 . . Na
C11 0.39454(11) 0.32400(8) 0.48549(6) 0.01131(14) Uani d . 1 . . C
O11 0.46065(10) 0.27266(6) 0.55778(5) 0.01693(14) Uani d . 1 . . O
O21 0.40319(10) 0.28866(6) 0.40661(5) 0.01766(14) Uani d . 1 . . O
H1 0.510(2) 0.2133(17) 0.5398(13) 0.040(5) Uiso d . 1 . . H
C31 0.07506(11) 0.66165(7) 0.37724(6) 0.01051(14) Uani d . 1 . . C
O13 -0.01529(9) 0.75239(6) 0.40050(5) 0.01620(14) Uani d . 1 . . O
O23 0.08903(9) 0.62891(6) 0.29822(4) 0.01504(13) Uani d . 1 . . O
H3 -0.068(2) 0.7691(17) 0.3526(14) 0.049(5) Uiso d . 1 . . H
S 0.18594(3) 0.617774(17) 0.733274(13) 0.00813(5) Uani d . 1 . . S
O15 0.22703(8) 0.51866(6) 0.79203(4) 0.01152(12) Uani d . 1 . . O
O25 0.01749(8) 0.65548(6) 0.74123(4) 0.01208(12) Uani d . 1 . . O
O35 0.30261(8) 0.71288(6) 0.74595(4) 0.01284(12) Uani d . 1 . . O
C1 0.30668(10) 0.43329(7) 0.50831(6) 0.01002(14) Uani d . 1 . . C
C2 0.23757(11) 0.49797(7) 0.43693(6) 0.01028(14) Uani d . 1 . . C
C3 0.15327(10) 0.59977(7) 0.45642(6) 0.00932(13) Uani d . 1 . . C
C4 0.13727(11) 0.63710(7) 0.54707(6) 0.00964(13) Uani d . 1 . . C
C5 0.20716(10) 0.57076(7) 0.61796(5) 0.00874(13) Uani d . 1 . . C
C6 0.29193(10) 0.46957(7) 0.59950(6) 0.00981(13) Uani d . 1 . . C
H2 0.2439(17) 0.4719(12) 0.3780(10) 0.018(3) Uiso d . 1 . . H
H4 0.0806(17) 0.7070(13) 0.5596(10) 0.017(3) Uiso d . 1 . . H
H6 0.3388(17) 0.4226(13) 0.6488(10) 0.016(3) Uiso d . 1 . . H
C10 0.70458(10) 0.03210(7) 0.54052(6) 0.01022(14) Uani d . 1 . . C
O10 0.62541(9) 0.10516(6) 0.49343(5) 0.01353(12) Uani d . 1 . . O
N1 0.80422(10) -0.04331(7) 0.49985(6) 0.01468(14) Uani d . 1 . . N
H1N1 0.8118(19) -0.0418(15) 0.4408(12) 0.029(4) Uiso d . 1 . . H
H2N1 0.8620(19) -0.0933(14) 0.5309(11) 0.025(4) Uiso d . 1 . . H
N2 0.68951(11) 0.02366(8) 0.63262(5) 0.01455(14) Uani d . 1 . . N
H1N2 0.6409(19) 0.0710(14) 0.6591(11) 0.024(4) Uiso d . 1 . . H
H2N2 0.7551(17) -0.0164(12) 0.6624(10) 0.015(3) Uiso d . 1 . . H
O1w 0.52632(10) 0.38305(7) 0.82537(6) 0.01888(14) Uani d . 1 . . O
H1w 0.525(2) 0.3183(18) 0.7982(13) 0.040(5) Uiso d . 1 . . H
H2w 0.446(2) 0.4165(17) 0.8107(14) 0.044(5) Uiso d . 1 . . H

loop_
_atom_site_aniso_label
_atom_site_aniso_U_11
_atom_site_aniso_U_22
_atom_site_aniso_U_33
_atom_site_aniso_U_12
_atom_site_aniso_U_13
_atom_site_aniso_U_23
Na 0.01482(17) 0.01116(16) 0.00787(15) 0.00170(12) -0.00024(12) -0.00026(12)
C11 0.0133(4) 0.0106(3) 0.0100(3) 0.0028(3) 0.0002(3) 0.0001(3)
O11 0.0253(4) 0.0152(3) 0.0102(3) 0.0108(3) -0.0019(2) -0.0001(2)
O21 0.0267(4) 0.0168(3) 0.0094(3) 0.0103(3) -0.0003(3) -0.0023(2)
C31 0.0123(3) 0.0105(3) 0.0086(3) 0.0016(3) -0.0012(3) 0.0007(3)
O13 0.0239(4) 0.0146(3) 0.0099(3) 0.0098(3) -0.0040(2) -0.0013(2)
O23 0.0209(3) 0.0170(3) 0.0072(2) 0.0064(2) -0.0019(2) -0.0010(2)
S 0.01068(9) 0.00793(8) 0.00578(8) -0.00079(6) -0.00021(6) -0.00002(6)
O15 0.0159(3) 0.0108(3) 0.0078(2) 0.0009(2) -0.0006(2) 0.0024(2)
O25 0.0123(3) 0.0130(3) 0.0110(3) 0.0022(2) 0.0021(2) 0.0002(2)
O35 0.0169(3) 0.0122(3) 0.0094(2) -0.0054(2) -0.0011(2) -0.0012(2)
C1 0.0118(3) 0.0101(3) 0.0082(3) 0.0020(3) 0.0002(3) -0.0004(3)
C2 0.0124(3) 0.0106(3) 0.0078(3) 0.0019(3) -0.0002(3) -0.0006(3)
C3 0.0111(3) 0.0094(3) 0.0074(3) 0.0012(3) -0.0012(2) 0.0002(3)
C4 0.0113(3) 0.0093(3) 0.0083(3) 0.0011(3) -0.0009(3) -0.0003(3)
C5 0.0100(3) 0.0093(3) 0.0068(3) -0.0006(2) -0.0006(2) -0.0008(3)
C6 0.0115(3) 0.0097(3) 0.0081(3) 0.0012(3) -0.0009(3) 0.0002(3)
C10 0.0109(3) 0.0104(3) 0.0093(3) 0.0011(3) -0.0002(3) 0.0003(3)
O10 0.0172(3) 0.0131(3) 0.0102(3) 0.0062(2) -0.0012(2) 0.0011(2)
N1 0.0174(4) 0.0157(3) 0.0110(3) 0.0074(3) 0.0018(3) 0.0007(3)
N2 0.0169(4) 0.0185(4) 0.0083(3) 0.0067(3) 0.0009(3) 0.0012(3)
O1w 0.0173(3) 0.0161(3) 0.0231(4) -0.0006(3) -0.0062(3) -0.0060(3)

loop_
_atom_type_symbol
_atom_type_description
_atom_type_scat_dispersion_real
_atom_type_scat_dispersion_imag
_atom_type_scat_source
C C 0.0033 0.0016 'International Tables Vol C Tables 4.2.6.8 and 6.1.1.4'
H H 0.0000 0.0000 'International Tables Vol C Tables 4.2.6.8 and 6.1.1.4'
N N 0.0061 0.0033 'International Tables Vol C Tables 4.2.6.8 and 6.1.1.4'
O O 0.0106 0.0060 'International Tables Vol C Tables 4.2.6.8 and 6.1.1.4'
Na Na 0.0362 0.0249 'International Tables Vol C Tables 4.2.6.8 and 6.1.1.4'
S S 0.1246 0.1234 'International Tables Vol C Tables 4.2.6.8 and 6.1.1.4'

loop_
_geom_angle_atom_site_label_1
_geom_angle_atom_site_label_2
_geom_angle_atom_site_label_3
_geom_angle_site_symmetry_1
_geom_angle_site_symmetry_3
_geom_angle
_geom_angle_publ_flag
O21 Na O15 . 4_665 171.69(3) yes
O21 Na O35 . 3_666 88.31(4) yes
O21 Na O10 . . 81.98(3) yes
O21 Na N2 . 3_656 93.44(4) yes
O23 Na O21 2_545 . 98.46(3) yes
O23 Na O15 2_545 4_665 89.63(3) yes
O23 Na O35 2_545 3_666 80.69(3) yes
O23 Na O10 2_545 . 159.48(3) yes
O23 Na N2 2_545 3_656 74.52(3) yes
O15 Na N2 4_665 3_656 86.88(4) yes
O35 Na O15 3_666 4_665 94.88(4) yes
O35 Na N2 3_666 3_656 155.14(3) yes
O10 Na O15 . 4_665 89.79(3) yes
O10 Na O35 . 3_666 119.79(3) yes
O10 Na N2 . 3_656 84.96(3) yes
O11 C11 C1 . . 113.45(8) no
O21 C11 C1 . . 121.86(8) no
O21 C11 O11 . . 124.69(8) no
C11 O11 H1 . . 108.3(13) no
C11 O21 Na . . 132.68(6) no
O13 C31 C3 . . 114.59(7) no
O23 C31 C3 . . 122.20(8) no
O23 C31 O13 . . 123.17(8) no
C31 O13 H3 . . 104.6(13) no
C31 O23 Na . 2 138.44(7) no
O15 S C5 . . 106.59(4) no
O15 S O35 . . 111.75(4) no
O25 S C5 . . 106.04(4) no
O25 S O15 . . 113.38(4) no
O25 S O35 . . 112.54(5) no
O35 S C5 . . 105.89(4) no
S O15 Na . 4_566 128.87(4) no
S O35 Na . 3_666 141.44(4) no
C2 C1 C6 . . 120.30(8) no
C2 C1 C11 . . 118.73(8) no
C6 C1 C11 . . 120.96(8) no
C1 C2 C3 . . 119.90(8) no
C1 C2 H2 . . 119.6(9) no
C3 C2 H2 . . 120.5(9) no
C2 C3 C31 . . 117.12(8) no
C4 C3 C2 . . 120.52(8) no
C4 C3 C31 . . 122.29(8) no
C3 C4 C5 . . 118.78(8) no
C3 C4 H4 . . 119.9(9) no
C5 C4 H4 . . 121.3(9) no
C4 C5 S . . 118.81(7) no
C6 C5 C4 . . 121.29(8) no
C6 C5 S . . 119.90(6) no
C1 C6 H6 . . 119.4(8) no
C5 C6 C1 . . 119.21(8) no
C5 C6 H6 . . 121.4(8) no
O10 C10 N1 . . 120.62(8) no
O10 C10 N2 . . 122.10(8) no
N1 C10 N2 . . 117.24(8) no
C10 O10 Na . . 139.33(6) yes
C10 N1 H1N1 . . 118.8(11) no
C10 N1 H2N1 . . 122.3(11) no
H1N1 N1 H2N1 . . 118.9(15) no
Na N2 H1N2 3_656 . 92.2(12) yes
Na N2 H2N2 3_656 . 90.0(10) yes
C10 N2 Na . 3_656 105.62(6) yes
C10 N2 H1N2 . . 119.6(12) no
C10 N2 H2N2 . . 119.3(10) no
H1N2 N2 H2N2 . . 117.8(15) no
H1w O1w H2w . . 107.8(18) no

loop_
_geom_bond_atom_site_label_1
_geom_bond_atom_site_label_2
_geom_bond_site_symmetry_2
_geom_bond_distance
_geom_bond_publ_flag
Na O21 . 2.3223(9) yes
Na O23 2_545 2.3065(9) yes
Na O15 4_665 2.4465(9) yes
Na O35 3_666 2.4230(9) yes
Na O10 . 2.3362(9) yes
Na N2 3_656 2.7869(12) yes
C11 O21 . 1.2205(11) no
C11 O11 . 1.3153(11) no
O11 H1 . 0.841(19) no
C31 O23 . 1.2166(11) no
C31 O13 . 1.3320(11) no
O13 H3 . 0.84(2) no
S O25 . 1.4556(8) no
S O15 . 1.4652(7) no
S O35 . 1.4675(8) no
C1 C2 . 1.3914(12) no
C1 C6 . 1.3975(12) no
C1 C11 . 1.4953(13) no
C2 C3 . 1.3971(12) no
C2 H2 . 0.911(15) no
C3 C4 . 1.3948(12) no
C3 C31 . 1.4906(12) no
C4 C5 . 1.3991(12) no
C4 H4 . 0.952(15) no
C5 C6 . 1.3900(12) no
C5 S . 1.7736(9) no
C6 H6 . 0.974(14) no
C10 O10 . 1.2602(11) no
C10 N1 . 1.3400(12) no
C10 N2 . 1.3501(12) no
N1 H1N1 . 0.862(17) no
N1 H2N1 . 0.869(17) no
N2 H1N2 . 0.783(17) no
N2 H2N2 . 0.826(14) no
O1w H1w . 0.85(2) no
O1w H2w . 0.79(2) no

loop_
_geom_hbond_atom_site_label_D
_geom_hbond_atom_site_label_H
_geom_hbond_atom_site_label_A
_geom_hbond_site_symmetry_A
_geom_hbond_distance_DH
_geom_hbond_distance_HA
_geom_hbond_distance_DA
_geom_hbond_angle_DHA
O11 H1 O10 . 0.841(19) 1.714(19) 2.5495(11) 171.9(19)
O13 H3 O35 4_575 0.84(2) 1.87(2) 2.7052(11) 173(2)
N1 H1N1 O15 4_665 0.862(17) 2.275(17) 3.0881(13) 157.3(14)
N1 H2N1 O1w 2_646 0.869(16) 2.282(17) 2.9974(13) 139.6(14)
N2 H1N2 O25 2_546 0.783(17) 2.192(17) 2.9463(12) 161.8(16)
N2 H2N2 O1w 2_646 0.826(14) 2.142(14) 2.8984(14) 152.1(13)
O1w H1w O25 2_546 0.85(2) 2.00(2) 2.8252(13) 165.5(17)
O1w H2w O15 . 0.79(2) 2.17(2) 2.9461(13) 171.1(19)
